data_4317756
loop_
_publ_author_name
'F. Albert Cotton'
'Lee M. Daniels'
'James P. Donahue'
'Chun Y. Liu'
'Carlos A. Murillo'

_publ_section_title
;
 The First Designed Syntheses of Bis-dimetal Molecules in Which the
 Bridges Are Diamidate Ligands
;
_journal_name_full 'Inorganic Chemistry'
_journal_page_first 1354
_journal_page_last 1356
_journal_paper_doi 10.1021/ic025503f
_journal_volume 41
_journal_year 2002
_chemical_compound_source synthesis
_chemical_formula_moiety 'C112 H102 F6 Mo4 N14 O14, 1.58(C H2 Cl2)'
_chemical_formula_sum 'C113.58 H105.16 Cl3.16 F6 Mo4 N14 O14'
_chemical_formula_weight 2500.02
_chemical_name_systematic
; 
 ? 
;
_space_group_IT_number 2
_symmetry_cell_setting triclinic
_symmetry_space_group_name_Hall '-P 1'
_symmetry_space_group_name_H-M 'P -1'
_atom_sites_solution_hydrogens geom
_atom_sites_solution_primary direct
_atom_sites_solution_secondary difmap
_audit_creation_method SHELXL-97
_cell_angle_alpha 109.566(2)
_cell_angle_beta 90.092(2)
_cell_angle_gamma 92.186(2)
_cell_formula_units_Z 1
_cell_length_a 10.9543(10)
_cell_length_b 16.4452(15)
_cell_length_c 16.4974(15)
_cell_measurement_reflns_used 5043
_cell_measurement_temperature 293(2)
_cell_measurement_theta_max 24.98
_cell_measurement_theta_min 2.23
_cell_volume 2798.0(4)
_computing_cell_refinement 'Bruker SAINT'
_computing_data_collection 'Bruker SMART'
_computing_data_reduction 'Bruker SAINT'
_computing_molecular_graphics 'XP (Bruker, 1994)'
_computing_publication_material 'SHELXL-97 (Sheldrick, 1997)'
_computing_structure_refinement 'SHELXL-97 (Sheldrick, 1997)'
_computing_structure_solution 'SHELXS-97 (Sheldrick, 1990)'
_diffrn_ambient_temperature 293(2)
_diffrn_measured_fraction_theta_full 0.981
_diffrn_measured_fraction_theta_max 0.981
_diffrn_measurement_device_type 'Bruker SMART'
_diffrn_measurement_method \w-scans
_diffrn_radiation_monochromator graphite
_diffrn_radiation_source 'normal-focus sealed tube'
_diffrn_radiation_type MoK\a
_diffrn_radiation_wavelength 0.71073
_diffrn_reflns_av_R_equivalents 0.0406
_diffrn_reflns_av_sigmaI/netI 0.1070
_diffrn_reflns_limit_h_max 13
_diffrn_reflns_limit_h_min -12
_diffrn_reflns_limit_k_max 19
_diffrn_reflns_limit_k_min -19
_diffrn_reflns_limit_l_max 19
_diffrn_reflns_limit_l_min -16
_diffrn_reflns_number 14821
_diffrn_reflns_theta_full 25.01
_diffrn_reflns_theta_max 25.01
_diffrn_reflns_theta_min 1.86
_diffrn_standards_number 0
_exptl_absorpt_coefficient_mu 0.592
_exptl_absorpt_correction_T_max 0.982
_exptl_absorpt_correction_T_min 0.648
_exptl_absorpt_correction_type multi-scan
_exptl_crystal_colour orange-red
_exptl_crystal_density_diffrn 1.484
_exptl_crystal_density_method 'not measured'
_exptl_crystal_description needle
_exptl_crystal_F_000 1272
_exptl_crystal_size_max 0.39
_exptl_crystal_size_mid 0.06
_exptl_crystal_size_min 0.03
_refine_diff_density_max 1.278
_refine_diff_density_min -0.629
_refine_diff_density_rms 0.098
_refine_ls_extinction_method none
_refine_ls_goodness_of_fit_ref 1.006
_refine_ls_hydrogen_treatment noref
_refine_ls_matrix_type full
_refine_ls_number_parameters 731
_refine_ls_number_reflns 9685
_refine_ls_number_restraints 73
_refine_ls_restrained_S_all 1.004
_refine_ls_R_factor_all 0.1163
_refine_ls_R_factor_gt 0.0572
_refine_ls_shift/su_max 0.002
_refine_ls_shift/su_mean 0.000
_refine_ls_structure_factor_coef Fsqd
_refine_ls_weighting_details 'w=1/[\s^2^(Fo^2^)+(0.0666P)^2^] where P=(Fo^2^+2Fc^2^)/3'
_refine_ls_weighting_scheme calc
_refine_ls_wR_factor_gt 0.1249
_refine_ls_wR_factor_ref 0.1543
_reflns_number_gt 5659
_reflns_number_total 9685
_reflns_threshold_expression >2sigma(I)
_cod_data_source_file ic025503f_1.cif
_cod_data_source_block cmpd_2
_cod_depositor_comments
;
The following automatic conversions were performed:

'_refine_ls_weighting_scheme' value 'calc
w=1/[\s^2^(Fo^2^)+(0.0666P)^2^] where P=(Fo^2^+2Fc^2^)/3' was changed
to 'calc'. New tag '_refine_ls_weighting_details' was created. The
value of the new tag was set to 'w=1/[\s^2^(Fo^2^)+(0.0666P)^2^]
where P=(Fo^2^+2Fc^2^)/3'.

Automatic conversion script
Id: cif_fix_values 3143 2015-03-26 13:38:13Z robertas 
;
_cod_database_code 4317756

loop_
_symmetry_equiv_pos_as_xyz
'x, y, z'
'-x, -y, -z'

loop_
_atom_site_label
_atom_site_type_symbol
_atom_site_fract_x
_atom_site_fract_y
_atom_site_fract_z
_atom_site_U_iso_or_equiv
_atom_site_adp_type
_atom_site_occupancy
_atom_site_calc_flag
_atom_site_refinement_flags
_atom_site_disorder_assembly
_atom_site_disorder_group
Mo1 Mo 0.79818(5) 0.26486(3) 0.73064(3) 0.03365(17) Uani 1 d . . .
Mo2 Mo 0.70881(5) 0.34253(3) 0.67385(3) 0.03392(18) Uani 1 d . . .
O1 O 1.2740(5) 0.2913(3) 1.0041(3) 0.0593(14) Uani 1 d . . .
O2 O 0.7935(6) 0.7615(3) 0.6684(3) 0.0763(18) Uani 1 d . . .
O3 O 1.2620(5) -0.0330(3) 0.5818(3) 0.0634(15) Uani 1 d . . .
O4 O 0.6387(7) 0.3324(4) 0.2476(3) 0.084(2) Uani 1 d . . .
O5 O 0.6693(8) -0.1015(4) 0.8385(5) 0.107(3) Uani 1 d . . .
O6 O 0.1216(6) 0.4131(4) 0.6079(3) 0.0722(16) Uani 1 d . . .
O7 O 0.6162(4) 0.4125(3) 0.7857(2) 0.0364(11) Uani 1 d . . .
N1 N 0.9456(5) 0.3579(3) 0.7766(3) 0.0361(13) Uani 1 d . . .
N2 N 0.8481(5) 0.4445(3) 0.7167(3) 0.0387(14) Uani 1 d . . .
N3 N 0.8914(5) 0.1987(3) 0.6125(3) 0.0360(13) Uani 1 d . . .
N4 N 0.7878(5) 0.2838(3) 0.5512(3) 0.0379(14) Uani 1 d . . .
N5 N 0.6488(6) 0.1703(3) 0.7072(3) 0.0394(14) Uani 1 d . . .
N6 N 0.5503(5) 0.2575(3) 0.6464(3) 0.0374(14) Uani 1 d . . .
N7 N 0.7045(5) 0.3299(3) 0.8516(3) 0.0345(13) Uani 1 d . . .
C1 C 0.9379(7) 0.4331(4) 0.7648(4) 0.0401(17) Uani 1 d . . .
H1A H 0.9951 0.4777 0.7902 0.048 Uiso 1 calc R . .
C2 C 1.0324(6) 0.3468(4) 0.8358(4) 0.0388(17) Uani 1 d . . .
C3 C 1.0855(7) 0.2671(5) 0.8179(4) 0.051(2) Uani 1 d . . .
H3A H 1.0660 0.2234 0.7663 0.061 Uiso 1 calc R . .
C4 C 1.1657(7) 0.2513(4) 0.8743(4) 0.053(2) Uani 1 d . . .
H4A H 1.2006 0.1978 0.8603 0.063 Uiso 1 calc R . .
C5 C 1.1950(7) 0.3152(5) 0.9521(4) 0.0454(18) Uani 1 d . . .
C6 C 1.1443(7) 0.3939(4) 0.9711(4) 0.0466(18) Uani 1 d . . .
H6A H 1.1634 0.4371 1.0231 0.056 Uiso 1 calc R . .
C7 C 1.0643(7) 0.4094(4) 0.9131(4) 0.0431(17) Uani 1 d . . .
H7A H 1.0314 0.4636 0.9267 0.052 Uiso 1 calc R . .
C8 C 1.2975(9) 0.3511(5) 1.0886(5) 0.071(3) Uani 1 d . . .
H8A H 1.3537 0.3272 1.1184 0.106 Uiso 1 calc R . .
H8B H 1.2223 0.3621 1.1195 0.106 Uiso 1 calc R . .
H8C H 1.3321 0.4041 1.0847 0.106 Uiso 1 calc R . .
C9 C 0.8407(7) 0.5265(4) 0.7047(4) 0.0408(17) Uani 1 d . . .
C10 C 0.9438(7) 0.5771(5) 0.7021(4) 0.0491(19) Uani 1 d . . .
H10A H 1.0214 0.5583 0.7074 0.059 Uiso 1 calc R . .
C11 C 0.9288(8) 0.6573(5) 0.6913(4) 0.057(2) Uani 1 d . . .
H11A H 0.9974 0.6922 0.6907 0.069 Uiso 1 calc R . .
C12 C 0.8156(9) 0.6855(5) 0.6816(4) 0.055(2) Uani 1 d . . .
C13 C 0.7148(8) 0.6330(5) 0.6806(4) 0.054(2) Uani 1 d . . .
H13A H 0.6376 0.6504 0.6717 0.064 Uiso 1 calc R . .
C14 C 0.7271(7) 0.5547(5) 0.6927(4) 0.0481(19) Uani 1 d . . .
H14A H 0.6578 0.5203 0.6927 0.058 Uiso 1 calc R . .
C15 C 0.8897(10) 0.8224(5) 0.6801(6) 0.088(3) Uani 1 d . . .
H15A H 0.8613 0.8722 0.6688 0.132 Uiso 1 calc R . .
H15B H 0.9541 0.7978 0.6412 0.132 Uiso 1 calc R . .
H15C H 0.9199 0.8393 0.7383 0.132 Uiso 1 calc R . .
C16 C 0.8656(7) 0.2233(4) 0.5456(4) 0.0412(18) Uani 1 d . . .
H16A H 0.9035 0.1970 0.4935 0.049 Uiso 1 calc R . .
C17 C 0.9870(6) 0.1405(4) 0.6033(4) 0.0364(16) Uani 1 d . . .
C18 C 0.9754(7) 0.0726(4) 0.6348(4) 0.0422(18) Uani 1 d . . .
H18A H 0.9036 0.0646 0.6618 0.051 Uiso 1 calc R . .
C19 C 1.0683(7) 0.0166(4) 0.6269(4) 0.0474(18) Uani 1 d . . .
H19A H 1.0590 -0.0285 0.6489 0.057 Uiso 1 calc R . .
C20 C 1.1742(7) 0.0267(4) 0.5868(4) 0.0453(18) Uani 1 d . . .
C21 C 1.1887(7) 0.0934(4) 0.5554(4) 0.0466(18) Uani 1 d . . .
H21A H 1.2605 0.1002 0.5278 0.056 Uiso 1 calc R . .
C22 C 1.0965(7) 0.1509(4) 0.5646(4) 0.0455(18) Uani 1 d . . .
H22A H 1.1079 0.1972 0.5446 0.055 Uiso 1 calc R . .
C23 C 1.3473(7) -0.0476(5) 0.5145(5) 0.067(2) Uani 1 d . . .
H23A H 1.4030 -0.0901 0.5178 0.100 Uiso 1 calc R . .
H23B H 1.3919 0.0054 0.5199 0.100 Uiso 1 calc R . .
H23C H 1.3047 -0.0680 0.4600 0.100 Uiso 1 calc R . .
C24 C 0.7515(7) 0.2974(5) 0.4735(4) 0.0411(17) Uani 1 d . . .
C25 C 0.7386(7) 0.2294(5) 0.3961(4) 0.051(2) Uani 1 d . . .
H25A H 0.7545 0.1736 0.3938 0.061 Uiso 1 calc R . .
C26 C 0.7020(8) 0.2448(5) 0.3225(5) 0.065(2) Uani 1 d . . .
H26A H 0.6939 0.1990 0.2709 0.078 Uiso 1 calc R . .
C27 C 0.6776(8) 0.3255(5) 0.3244(4) 0.057(2) Uani 1 d . . .
C28 C 0.6897(7) 0.3938(5) 0.3998(4) 0.054(2) Uani 1 d . . .
H28A H 0.6724 0.4493 0.4015 0.064 Uiso 1 calc R . .
C29 C 0.7284(7) 0.3785(5) 0.4739(4) 0.049(2) Uani 1 d . . .
H29A H 0.7388 0.4249 0.5248 0.059 Uiso 1 calc R . .
C30 C 0.6333(10) 0.4141(6) 0.2404(5) 0.086(3) Uani 1 d . . .
H30A H 0.6049 0.4088 0.1837 0.129 Uiso 1 calc R . .
H30B H 0.7133 0.4419 0.2503 0.129 Uiso 1 calc R . .
H30C H 0.5781 0.4479 0.2823 0.129 Uiso 1 calc R . .
C31 C 0.5489(7) 0.1925(4) 0.6763(4) 0.0397(17) Uani 1 d . . .
H31A H 0.4758 0.1616 0.6756 0.048 Uiso 1 calc R . .
C32 C 0.6470(7) 0.0976(4) 0.7353(4) 0.0421(18) Uani 1 d . . .
C33 C 0.7398(7) 0.0921(4) 0.7909(4) 0.0479(19) Uani 1 d . . .
H33A H 0.8006 0.1358 0.8067 0.058 Uiso 1 calc R . .
C34 C 0.7465(9) 0.0270(5) 0.8231(5) 0.061(2) Uani 1 d . . .
H34A H 0.8107 0.0260 0.8597 0.073 Uiso 1 calc R . .
C35 C 0.6587(11) -0.0365(6) 0.8015(6) 0.072(3) Uani 1 d . . .
C36 C 0.5638(10) -0.0368(6) 0.7446(7) 0.089(3) Uani 1 d . . .
H36A H 0.5045 -0.0816 0.7286 0.106 Uiso 1 calc R . .
C37 C 0.5597(8) 0.0314(5) 0.7122(5) 0.066(2) Uani 1 d . . .
H37A H 0.4969 0.0320 0.6745 0.079 Uiso 1 calc R . .
C38 C 0.5819(13) -0.1621(8) 0.8218(9) 0.153(6) Uani 1 d . . .
H38A H 0.5999 -0.2023 0.8505 0.229 Uiso 1 calc R . .
H38B H 0.5764 -0.1919 0.7608 0.229 Uiso 1 calc R . .
H38C H 0.5055 -0.1364 0.8417 0.229 Uiso 1 calc R . .
C39 C 0.4388(7) 0.2910(4) 0.6318(4) 0.0400(17) Uani 1 d . . .
C40 C 0.3517(7) 0.3155(4) 0.6962(4) 0.0472(18) Uani 1 d . . .
H40A H 0.3639 0.3038 0.7469 0.057 Uiso 1 calc R . .
C41 C 0.2500(7) 0.3557(5) 0.6868(4) 0.052(2) Uani 1 d . . .
H41A H 0.1949 0.3733 0.7315 0.063 Uiso 1 calc R . .
C42 C 0.2281(7) 0.3707(5) 0.6109(4) 0.0492(19) Uani 1 d . . .
C43 C 0.3092(8) 0.3469(5) 0.5454(4) 0.057(2) Uani 1 d . . .
H43A H 0.2935 0.3563 0.4939 0.069 Uiso 1 calc R . .
C44 C 0.4176(7) 0.3075(5) 0.5567(4) 0.053(2) Uani 1 d . . .
H44A H 0.4748 0.2927 0.5131 0.064 Uiso 1 calc R . .
C45 C 0.0758(8) 0.4086(6) 0.5266(5) 0.070(2) Uani 1 d . . .
H45A H 0.0024 0.4403 0.5337 0.105 Uiso 1 calc R . .
H45B H 0.0580 0.3494 0.4925 0.105 Uiso 1 calc R . .
H45C H 0.1357 0.4332 0.4981 0.105 Uiso 1 calc R . .
C46 C 0.6959(7) 0.2911(4) 0.9181(4) 0.0367(16) Uani 1 d . . .
C47 C 0.7998(7) 0.2864(4) 0.9639(4) 0.0421(17) Uani 1 d . . .
H47A H 0.8741 0.3107 0.9542 0.050 Uiso 1 calc R . .
C48 C 0.7913(8) 0.2445(5) 1.0249(4) 0.0498(19) Uani 1 d . . .
C49 C 0.6813(9) 0.2086(5) 1.0394(4) 0.060(2) Uani 1 d . . .
H49A H 0.6765 0.1813 1.0805 0.072 Uiso 1 calc R . .
C50 C 0.5782(8) 0.2131(5) 0.9931(4) 0.056(2) Uani 1 d . . .
H50A H 0.5042 0.1883 1.0024 0.067 Uiso 1 calc R . .
C51 C 0.5852(7) 0.2543(4) 0.9329(4) 0.0452(18) Uani 1 d . . .
H51A H 0.5155 0.2576 0.9020 0.054 Uiso 1 calc R . .
C52 C 0.9023(10) 0.2431(6) 1.0747(6) 0.084(3) Uani 1 d D . .
C53 C 0.6315(7) 0.3914(4) 0.8529(4) 0.0384(17) Uani 1 d . . .
C54 C 0.5625(6) 0.4441(4) 0.9301(3) 0.0330(15) Uani 1 d . . .
C55 C 0.6115(6) 0.4688(4) 1.0128(4) 0.0376(16) Uani 1 d . . .
H55A H 0.6862 0.4483 1.0224 0.045 Uiso 1 calc R . .
C56 C 0.5493(6) 0.5242(4) 1.0814(3) 0.0357(16) Uani 1 d . . .
H56A H 0.5836 0.5404 1.1364 0.043 Uiso 1 calc R . .
C57 C 1.198(2) 0.0419(14) 0.9533(10) 0.194(10) Uani 0.789(8) d P . .
H57A H 1.1854 0.0093 0.9920 0.232 Uiso 0.789(8) calc PR . .
H57B H 1.1895 0.1027 0.9852 0.232 Uiso 0.789(8) calc PR . .
Cl1 Cl 1.3395(6) 0.0252(3) 0.9092(5) 0.244(5) Uani 0.789(8) d P . .
Cl2 Cl 1.0981(9) 0.0085(5) 0.8711(6) 0.290(6) Uani 0.789(8) d P . .
F1A F 0.9603(17) 0.3210(8) 1.1078(12) 0.136(5) Uani 0.84(3) d PD A 1
F2A F 0.9868(12) 0.1942(14) 1.0259(7) 0.143(6) Uani 0.84(3) d PD A 1
F3A F 0.8859(8) 0.2126(13) 1.1389(9) 0.110(4) Uani 0.84(3) d PD A 1
F1B F 1.010(4) 0.282(6) 1.076(4) 0.06(3) Uiso 0.070(18) d PD A 2
F2B F 0.872(6) 0.261(5) 1.1570(17) 0.04(2) Uiso 0.070(18) d PD A 2
F3B F 0.922(9) 0.1584(16) 1.047(5) 0.12(5) Uiso 0.070(18) d PD A 2
F1C F 0.871(8) 0.180(4) 1.106(7) 0.16(6) Uiso 0.09(2) d PD A 3
F2C F 0.908(7) 0.315(4) 1.144(4) 0.10(3) Uiso 0.09(2) d PD A 3
F3C F 1.016(3) 0.228(5) 1.049(5) 0.07(3) Uiso 0.09(2) d PD A 3

loop_
_atom_site_aniso_label
_atom_site_aniso_U_11
_atom_site_aniso_U_22
_atom_site_aniso_U_33
_atom_site_aniso_U_23
_atom_site_aniso_U_13
_atom_site_aniso_U_12
Mo1 0.0331(4) 0.0402(3) 0.0253(3) 0.0065(2) -0.0001(2) 0.0136(3)
Mo2 0.0335(4) 0.0412(3) 0.0252(3) 0.0074(2) 0.0005(2) 0.0137(3)
O1 0.065(4) 0.062(3) 0.050(3) 0.014(2) -0.018(3) 0.022(3)
O2 0.101(6) 0.053(3) 0.082(4) 0.031(3) 0.001(4) 0.008(4)
O3 0.063(4) 0.065(3) 0.065(3) 0.022(3) 0.017(3) 0.032(3)
O4 0.135(6) 0.071(4) 0.051(3) 0.028(3) -0.034(3) 0.000(4)
O5 0.127(7) 0.079(5) 0.138(6) 0.065(4) 0.023(5) 0.018(5)
O6 0.057(4) 0.101(4) 0.065(4) 0.034(3) 0.005(3) 0.037(3)
O7 0.037(3) 0.045(3) 0.027(2) 0.0125(18) 0.0002(19) 0.012(2)
N1 0.036(4) 0.041(3) 0.031(3) 0.010(2) -0.001(2) 0.015(3)
N2 0.037(4) 0.043(3) 0.035(3) 0.010(2) 0.001(3) 0.008(3)
N3 0.035(4) 0.040(3) 0.031(3) 0.007(2) 0.005(2) 0.015(3)
N4 0.042(4) 0.044(3) 0.027(3) 0.010(2) -0.004(2) 0.010(3)
N5 0.049(4) 0.042(3) 0.026(3) 0.009(2) 0.002(3) 0.012(3)
N6 0.038(4) 0.044(3) 0.030(3) 0.012(2) 0.000(2) 0.011(3)
N7 0.036(4) 0.037(3) 0.026(3) 0.006(2) -0.001(2) 0.006(3)
C1 0.036(5) 0.042(4) 0.037(4) 0.007(3) 0.000(3) 0.011(3)
C2 0.034(4) 0.045(4) 0.037(3) 0.012(3) 0.004(3) 0.001(3)
C3 0.063(6) 0.048(4) 0.039(4) 0.008(3) -0.008(4) 0.016(4)
C4 0.064(6) 0.042(4) 0.049(4) 0.006(3) -0.009(4) 0.025(4)
C5 0.045(5) 0.053(4) 0.039(4) 0.016(3) -0.010(3) 0.010(4)
C6 0.049(5) 0.047(4) 0.040(4) 0.008(3) -0.009(3) 0.009(4)
C7 0.044(5) 0.040(4) 0.041(4) 0.006(3) -0.001(3) 0.013(3)
C8 0.087(7) 0.064(5) 0.056(5) 0.013(4) -0.030(5) 0.005(5)
C9 0.043(5) 0.045(4) 0.030(3) 0.007(3) -0.004(3) 0.000(4)
C10 0.050(5) 0.057(5) 0.043(4) 0.019(3) -0.001(3) 0.008(4)
C11 0.061(6) 0.052(5) 0.058(5) 0.018(4) -0.010(4) -0.005(4)
C12 0.076(7) 0.044(4) 0.044(4) 0.013(3) -0.001(4) 0.016(5)
C13 0.055(6) 0.058(5) 0.050(4) 0.020(4) 0.000(4) 0.015(4)
C14 0.046(5) 0.055(5) 0.045(4) 0.018(3) 0.003(4) 0.012(4)
C15 0.106(9) 0.061(6) 0.106(7) 0.040(5) 0.012(6) 0.009(6)
C16 0.045(5) 0.046(4) 0.029(3) 0.007(3) 0.003(3) 0.002(4)
C17 0.035(4) 0.038(4) 0.028(3) 0.000(3) 0.001(3) 0.009(3)
C18 0.044(5) 0.042(4) 0.037(4) 0.008(3) 0.012(3) 0.008(4)
C19 0.054(5) 0.043(4) 0.046(4) 0.016(3) 0.006(4) 0.012(4)
C20 0.048(5) 0.043(4) 0.038(4) 0.002(3) 0.000(3) 0.019(4)
C21 0.035(5) 0.051(4) 0.051(4) 0.012(3) 0.005(3) 0.006(4)
C22 0.050(5) 0.041(4) 0.042(4) 0.009(3) 0.001(3) 0.010(4)
C23 0.046(6) 0.073(5) 0.073(5) 0.010(4) 0.021(4) 0.028(4)
C24 0.039(5) 0.059(5) 0.028(3) 0.017(3) -0.001(3) 0.008(4)
C25 0.059(6) 0.049(4) 0.040(4) 0.010(3) -0.004(4) 0.007(4)
C26 0.089(7) 0.063(5) 0.040(4) 0.015(4) -0.009(4) 0.002(5)
C27 0.070(6) 0.068(5) 0.034(4) 0.020(4) -0.010(4) -0.002(5)
C28 0.065(6) 0.045(4) 0.054(4) 0.021(3) -0.004(4) 0.017(4)
C29 0.060(6) 0.052(5) 0.034(4) 0.012(3) -0.005(3) 0.000(4)
C30 0.125(10) 0.079(6) 0.064(6) 0.036(5) -0.029(6) 0.013(6)
C31 0.034(5) 0.043(4) 0.036(4) 0.004(3) 0.003(3) 0.007(3)
C32 0.046(5) 0.039(4) 0.041(4) 0.012(3) 0.003(3) 0.007(4)
C33 0.059(6) 0.045(4) 0.040(4) 0.012(3) 0.000(4) 0.015(4)
C34 0.074(7) 0.056(5) 0.055(5) 0.021(4) 0.004(4) 0.023(5)
C35 0.101(9) 0.059(6) 0.072(6) 0.040(5) 0.023(6) 0.033(6)
C36 0.095(9) 0.063(6) 0.120(8) 0.048(6) 0.005(7) -0.012(6)
C37 0.053(6) 0.058(5) 0.089(6) 0.027(5) -0.010(5) 0.006(5)
C38 0.174(16) 0.097(9) 0.221(15) 0.094(10) 0.096(12) 0.040(10)
C39 0.042(5) 0.041(4) 0.035(4) 0.010(3) -0.002(3) 0.007(3)
C40 0.041(5) 0.056(4) 0.047(4) 0.019(3) 0.004(3) 0.016(4)
C41 0.048(5) 0.063(5) 0.049(4) 0.021(4) 0.012(4) 0.022(4)
C42 0.037(5) 0.063(5) 0.045(4) 0.014(3) -0.001(3) 0.011(4)
C43 0.065(6) 0.074(5) 0.038(4) 0.024(4) -0.005(4) 0.020(5)
C44 0.037(5) 0.082(6) 0.044(4) 0.024(4) -0.001(3) 0.007(4)
C45 0.060(6) 0.095(6) 0.061(5) 0.034(4) -0.016(4) 0.020(5)
C46 0.040(5) 0.040(4) 0.027(3) 0.005(3) 0.003(3) 0.013(3)
C47 0.043(5) 0.046(4) 0.035(3) 0.010(3) 0.002(3) 0.004(4)
C48 0.051(5) 0.060(5) 0.037(4) 0.014(3) -0.006(4) 0.010(4)
C49 0.082(7) 0.065(5) 0.042(4) 0.029(4) 0.002(4) 0.006(5)
C50 0.060(6) 0.063(5) 0.049(4) 0.023(4) 0.000(4) 0.002(4)
C51 0.043(5) 0.049(4) 0.040(4) 0.010(3) -0.001(3) 0.013(4)
C52 0.087(9) 0.111(9) 0.070(6) 0.052(6) -0.001(6) 0.005(7)
C53 0.045(5) 0.040(4) 0.029(3) 0.008(3) 0.001(3) 0.011(3)
C54 0.035(4) 0.034(3) 0.028(3) 0.007(3) 0.003(3) 0.008(3)
C55 0.030(4) 0.044(4) 0.036(3) 0.008(3) 0.002(3) 0.013(3)
C56 0.041(5) 0.044(4) 0.020(3) 0.007(3) -0.003(3) 0.009(3)
C57 0.22(3) 0.26(2) 0.086(12) 0.027(13) 0.018(14) 0.15(2)
Cl1 0.166(6) 0.130(4) 0.365(10) -0.012(5) 0.135(6) -0.002(4)
Cl2 0.307(12) 0.182(6) 0.334(11) 0.029(6) -0.149(9) -0.027(7)
F1A 0.120(10) 0.182(11) 0.129(9) 0.087(9) -0.079(8) -0.049(9)
F2A 0.067(7) 0.276(16) 0.109(8) 0.089(10) -0.013(6) 0.056(8)
F3A 0.095(7) 0.187(12) 0.089(6) 0.101(8) -0.022(5) 0.009(7)

loop_
_atom_type_symbol
_atom_type_description
_atom_type_scat_dispersion_real
_atom_type_scat_dispersion_imag
_atom_type_scat_source
C C 0.0033 0.0016 'International Tables Vol C Tables 4.2.6.8 and 6.1.1.4'
H H 0.0000 0.0000 'International Tables Vol C Tables 4.2.6.8 and 6.1.1.4'
N N 0.0061 0.0033 'International Tables Vol C Tables 4.2.6.8 and 6.1.1.4'
O O 0.0106 0.0060 'International Tables Vol C Tables 4.2.6.8 and 6.1.1.4'
Mo Mo -1.6832 0.6857 'International Tables Vol C Tables 4.2.6.8 and 6.1.1.4'
Cl Cl 0.1484 0.1585 'International Tables Vol C Tables 4.2.6.8 and 6.1.1.4'
F F 0.0171 0.0103 'International Tables Vol C Tables 4.2.6.8 and 6.1.1.4'

loop_
_geom_angle_atom_site_label_1
_geom_angle_atom_site_label_2
_geom_angle_atom_site_label_3
_geom_angle
_geom_angle_site_symmetry_1
_geom_angle_site_symmetry_3
_geom_angle_publ_flag
Mo2 Mo1 N1 92.53(15) . . ?
Mo2 Mo1 N5 94.13(16) . . ?
N1 Mo1 N5 169.86(18) . . ?
Mo2 Mo1 N3 92.08(15) . . ?
N1 Mo1 N3 92.58(19) . . ?
N5 Mo1 N3 94.81(19) . . ?
Mo2 Mo1 N7 89.08(15) . . ?
N1 Mo1 N7 87.71(18) . . ?
N5 Mo1 N7 84.76(18) . . ?
N3 Mo1 N7 178.8(2) . . ?
Mo1 Mo2 O7 95.20(12) . . ?
Mo1 Mo2 N4 93.82(16) . . ?
O7 Mo2 N4 171.0(2) . . ?
Mo1 Mo2 N6 91.58(16) . . ?
O7 Mo2 N6 85.12(17) . . ?
N4 Mo2 N6 94.44(19) . . ?
Mo1 Mo2 N2 92.55(16) . . ?
O7 Mo2 N2 85.30(17) . . ?
N4 Mo2 N2 94.51(19) . . ?
N6 Mo2 N2 169.9(2) . . ?
C5 O1 C8 117.4(6) . . ?
C12 O2 C15 118.4(8) . . ?
C20 O3 C23 117.4(6) . . ?
C27 O4 C30 118.8(6) . . ?
C38 O5 C35 117.7(10) . . ?
C42 O6 C45 118.0(6) . . ?
C53 O7 Mo2 117.5(4) . . ?
C1 N1 C2 120.7(6) . . ?
C1 N1 Mo1 118.0(5) . . ?
C2 N1 Mo1 119.5(4) . . ?
C1 N2 C9 118.8(6) . . ?
C1 N2 Mo2 117.0(5) . . ?
C9 N2 Mo2 123.8(5) . . ?
C16 N3 C17 117.5(5) . . ?
C16 N3 Mo1 115.9(5) . . ?
C17 N3 Mo1 126.1(4) . . ?
C16 N4 C24 118.0(5) . . ?
C16 N4 Mo2 116.5(4) . . ?
C24 N4 Mo2 125.0(5) . . ?
C31 N5 C32 120.9(6) . . ?
C31 N5 Mo1 114.0(5) . . ?
C32 N5 Mo1 124.3(5) . . ?
C31 N6 C39 119.4(6) . . ?
C31 N6 Mo2 117.4(5) . . ?
C39 N6 Mo2 117.7(4) . . ?
C53 N7 C46 119.4(5) . . ?
C53 N7 Mo1 117.7(4) . . ?
C46 N7 Mo1 120.6(4) . . ?
N1 C1 N2 119.4(6) . . ?
C7 C2 C3 116.8(7) . . ?
C7 C2 N1 123.9(7) . . ?
C3 C2 N1 119.2(6) . . ?
C4 C3 C2 121.8(7) . . ?
C3 C4 C5 120.1(7) . . ?
C6 C5 O1 125.9(6) . . ?
C6 C5 C4 119.2(7) . . ?
O1 C5 C4 114.9(7) . . ?
C5 C6 C7 120.1(6) . . ?
C2 C7 C6 121.9(7) . . ?
C14 C9 C10 119.0(7) . . ?
C14 C9 N2 118.7(6) . . ?
C10 C9 N2 122.3(7) . . ?
C9 C10 C11 118.8(8) . . ?
C12 C11 C10 121.6(8) . . ?
C11 C12 O2 125.1(8) . . ?
C11 C12 C13 118.9(7) . . ?
O2 C12 C13 115.9(8) . . ?
C12 C13 C14 120.5(8) . . ?
C13 C14 C9 121.1(7) . . ?
N4 C16 N3 121.7(6) . . ?
C18 C17 C22 117.7(7) . . ?
C18 C17 N3 120.8(6) . . ?
C22 C17 N3 121.5(6) . . ?
C19 C18 C17 121.0(6) . . ?
C20 C19 C18 120.4(7) . . ?
C21 C20 C19 120.0(7) . . ?
C21 C20 O3 123.9(7) . . ?
C19 C20 O3 116.1(6) . . ?
C20 C21 C22 119.9(7) . . ?
C21 C22 C17 121.0(7) . . ?
C29 C24 C25 118.1(6) . . ?
C29 C24 N4 120.2(6) . . ?
C25 C24 N4 121.6(7) . . ?
C26 C25 C24 120.1(7) . . ?
C27 C26 C25 121.0(7) . . ?
C26 C27 C28 120.2(7) . . ?
C26 C27 O4 115.7(7) . . ?
C28 C27 O4 124.1(8) . . ?
C27 C28 C29 118.8(7) . . ?
C24 C29 C28 121.7(6) . . ?
N6 C31 N5 121.5(6) . . ?
C37 C32 C33 116.6(7) . . ?
C37 C32 N5 125.0(7) . . ?
C33 C32 N5 118.4(6) . . ?
C34 C33 C32 123.7(8) . . ?
C35 C34 C33 119.0(9) . . ?
C34 C35 C36 120.8(8) . . ?
C34 C35 O5 116.4(10) . . ?
C36 C35 O5 122.8(10) . . ?
C37 C36 C35 118.7(9) . . ?
C32 C37 C36 121.1(9) . . ?
C44 C39 C40 118.0(7) . . ?
C44 C39 N6 120.9(6) . . ?
C40 C39 N6 120.8(6) . . ?
C41 C40 C39 121.8(7) . . ?
C40 C41 C42 120.0(7) . . ?
C43 C42 C41 120.7(8) . . ?
C43 C42 O6 123.8(7) . . ?
C41 C42 O6 115.5(6) . . ?
C42 C43 C44 119.1(7) . . ?
C39 C44 C43 120.4(7) . . ?
C47 C46 C51 120.0(6) . . ?
C47 C46 N7 119.6(6) . . ?
C51 C46 N7 120.3(6) . . ?
C46 C47 C48 118.9(7) . . ?
C49 C48 C47 120.7(8) . . ?
C49 C48 C52 121.6(7) . . ?
C47 C48 C52 117.7(7) . . ?
C48 C49 C50 120.0(7) . . ?
C51 C50 C49 119.9(7) . . ?
C50 C51 C46 120.4(7) . . ?
F1B C52 F3C 38(4) . . ?
F1B C52 F3A 114(4) . . ?
F3C C52 F3A 107(4) . . ?
F1B C52 F2A 65(3) . . ?
F3C C52 F2A 28(3) . . ?
F3A C52 F2A 104.9(9) . . ?
F1B C52 F2B 105.9(18) . . ?
F3C C52 F2B 122(5) . . ?
F3A C52 F2B 34(3) . . ?
F2A C52 F2B 133(3) . . ?
F1B C52 F2C 72(4) . . ?
F3C C52 F2C 106.0(18) . . ?
F3A C52 F2C 77(4) . . ?
F2A C52 F2C 133(3) . . ?
F2B C52 F2C 46(4) . . ?
F1B C52 F3B 105.7(18) . . ?
F3C C52 F3B 69(4) . . ?
F3A C52 F3B 71(3) . . ?
F2A C52 F3B 46(4) . . ?
F2B C52 F3B 104.4(17) . . ?
F2C C52 F3B 144(5) . . ?
F1B C52 F1C 129(6) . . ?
F3C C52 F1C 104.9(18) . . ?
F3A C52 F1C 28(5) . . ?
F2A C52 F1C 90(4) . . ?
F2B C52 F1C 59(4) . . ?
F2C C52 F1C 104.5(17) . . ?
F3B C52 F1C 47(4) . . ?
F1B C52 F1A 39(3) . . ?
F3C C52 F1A 76(3) . . ?
F3A C52 F1A 107.0(9) . . ?
F2A C52 F1A 103.4(10) . . ?
F2B C52 F1A 81(3) . . ?
F2C C52 F1A 37(4) . . ?
F3B C52 F1A 142(4) . . ?
F1C C52 F1A 134(5) . . ?
F1B C52 C48 129(4) . . ?
F3C C52 C48 130(4) . . ?
F3A C52 C48 115.2(9) . . ?
F2A C52 C48 112.1(9) . . ?
F2B C52 C48 108(3) . . ?
F2C C52 C48 108(3) . . ?
F3B C52 C48 101(4) . . ?
F1C C52 C48 101(5) . . ?
F1A C52 C48 113.3(9) . . ?
O7 C53 N7 120.5(5) . . ?
O7 C53 C54 114.4(6) . . ?
N7 C53 C54 125.0(6) . . ?
C56 C54 C55 118.1(5) 2_667 . ?
C56 C54 C53 119.5(6) 2_667 . ?
C55 C54 C53 122.1(6) . . ?
C54 C55 C56 120.2(6) . . ?
C54 C56 C55 121.7(6) 2_667 . ?
Cl2 C57 Cl1 106.3(10) . . ?

loop_
_geom_bond_atom_site_label_1
_geom_bond_atom_site_label_2
_geom_bond_distance
_geom_bond_site_symmetry_2
_geom_bond_publ_flag
Mo1 Mo2 2.0885(8) . ?
Mo1 N1 2.134(5) . ?
Mo1 N5 2.155(6) . ?
Mo1 N3 2.167(5) . ?
Mo1 N7 2.199(5) . ?
Mo2 O7 2.105(4) . ?
Mo2 N4 2.129(5) . ?
Mo2 N6 2.136(6) . ?
Mo2 N2 2.155(5) . ?
O1 C5 1.375(8) . ?
O1 C8 1.427(8) . ?
O2 C12 1.369(9) . ?
O2 C15 1.393(10) . ?
O3 C20 1.383(8) . ?
O3 C23 1.416(8) . ?
O4 C27 1.377(8) . ?
O4 C30 1.392(9) . ?
O5 C38 1.315(13) . ?
O5 C35 1.404(9) . ?
O6 C42 1.390(9) . ?
O6 C45 1.410(8) . ?
O7 C53 1.280(7) . ?
N1 C1 1.319(8) . ?
N1 C2 1.422(9) . ?
N2 C1 1.320(9) . ?
N2 C9 1.433(8) . ?
N3 C16 1.330(8) . ?
N3 C17 1.420(8) . ?
N4 C16 1.315(8) . ?
N4 C24 1.432(8) . ?
N5 C31 1.321(9) . ?
N5 C32 1.420(8) . ?
N6 C31 1.318(8) . ?
N6 C39 1.412(9) . ?
N7 C53 1.307(8) . ?
N7 C46 1.443(7) . ?
C2 C7 1.378(8) . ?
C2 C3 1.395(10) . ?
C3 C4 1.371(10) . ?
C4 C5 1.386(9) . ?
C5 C6 1.366(9) . ?
C6 C7 1.389(10) . ?
C9 C14 1.381(10) . ?
C9 C10 1.386(9) . ?
C10 C11 1.404(10) . ?
C11 C12 1.367(11) . ?
C12 C13 1.371(10) . ?
C13 C14 1.380(9) . ?
C17 C18 1.383(9) . ?
C17 C22 1.392(9) . ?
C18 C19 1.376(10) . ?
C19 C20 1.368(9) . ?
C20 C21 1.367(9) . ?
C21 C22 1.384(10) . ?
C24 C29 1.366(9) . ?
C24 C25 1.389(9) . ?
C25 C26 1.381(10) . ?
C26 C27 1.354(10) . ?
C27 C28 1.370(9) . ?
C28 C29 1.396(9) . ?
C32 C37 1.373(9) . ?
C32 C33 1.394(10) . ?
C33 C34 1.350(10) . ?
C34 C35 1.347(12) . ?
C35 C36 1.399(13) . ?
C36 C37 1.396(11) . ?
C39 C44 1.376(9) . ?
C39 C40 1.395(9) . ?
C40 C41 1.351(10) . ?
C41 C42 1.377(9) . ?
C42 C43 1.363(10) . ?
C43 C44 1.415(10) . ?
C46 C47 1.384(10) . ?
C46 C51 1.393(9) . ?
C47 C48 1.398(9) . ?
C48 C49 1.379(10) . ?
C48 C52 1.472(13) . ?
C49 C50 1.381(11) . ?
C50 C51 1.377(9) . ?
C52 F1B 1.323(17) . ?
C52 F3C 1.324(17) . ?
C52 F3A 1.326(9) . ?
C52 F2A 1.334(11) . ?
C52 F2B 1.337(16) . ?
C52 F2C 1.337(17) . ?
C52 F3B 1.341(17) . ?
C52 F1C 1.344(17) . ?
C52 F1A 1.346(10) . ?
C53 C54 1.503(8) . ?
C54 C56 1.386(9) 2_667 ?
C54 C55 1.387(8) . ?
C55 C56 1.391(8) . ?
C56 C54 1.386(9) 2_667 ?
C57 Cl2 1.67(2) . ?
C57 Cl1 1.70(2) . ?
